data_7117951
loop_
_publ_author_name
'Geetha Bolla'
'Ashwini Nangia'

_publ_section_title
;
 Multicomponent ternary cocrystals of the sulfonamide group with
 pyridine-amides and lactams
;
_journal_name_full Chem.Commun.
_journal_page_first 15578
_journal_paper_doi 10.1039/C5cc06475A
_journal_volume 51
_journal_year 2015
_chemical_compound_source synthetic
_chemical_formula_moiety C7H7NO4S,2(C6H11NO)
_chemical_formula_sum 'C19 H29 N3 O6 S'
_chemical_formula_weight 427.51
_chemical_melting_point 426
_chemical_name_common 'Sulfonamide benzoic acid; caprolactam'
_chemical_name_systematic 'Sulfonamide benzoic acid; caprolactam'
_space_group_IT_number 19
_symmetry_cell_setting orthorhombic
_symmetry_space_group_name_Hall 'P 2ac 2ab'
_symmetry_space_group_name_H-M 'P 21 21 21'
_atom_sites_solution_hydrogens geom
_atom_sites_solution_primary direct
_atom_sites_solution_secondary difmap
_audit_creation_method SHELXL-97
_audit_update_record
;
2015-07-22 deposited with the CCDC.
2015-08-27 downloaded from the CCDC.
;
_cell_angle_alpha 90.00
_cell_angle_beta 90.00
_cell_angle_gamma 90.00
_cell_formula_units_Z 4
_cell_length_a 7.0964(5)
_cell_length_b 16.230(2)
_cell_length_c 19.1256(15)
_cell_measurement_reflns_used 774
_cell_measurement_temperature 298(2)
_cell_measurement_theta_max 60.5840
_cell_measurement_theta_min 3.5140
_cell_volume 2202.8(4)
_computing_structure_refinement 'SHELXL-97 (Sheldrick, 1997)'
_computing_structure_solution 'SHELXS-97 (Sheldrick, 1990)'
_diffrn_ambient_temperature 298(2)
_diffrn_measured_fraction_theta_full 0.999
_diffrn_measured_fraction_theta_max 0.999
_diffrn_measurement_device_type 'Xcalibur, Eos, Gemini'
_diffrn_measurement_method '\w scans'
_diffrn_radiation_monochromator graphite
_diffrn_radiation_source 'fine-focus sealed tube'
_diffrn_radiation_type CuK\a
_diffrn_radiation_wavelength 1.54184
_diffrn_reflns_av_R_equivalents 0.0848
_diffrn_reflns_av_sigmaI/netI 0.1565
_diffrn_reflns_limit_h_max 8
_diffrn_reflns_limit_h_min -5
_diffrn_reflns_limit_k_max 19
_diffrn_reflns_limit_k_min -19
_diffrn_reflns_limit_l_max 22
_diffrn_reflns_limit_l_min -19
_diffrn_reflns_number 7278
_diffrn_reflns_theta_full 65.08
_diffrn_reflns_theta_max 65.08
_diffrn_reflns_theta_min 3.57
_exptl_absorpt_coefficient_mu 1.642
_exptl_absorpt_correction_T_max 1.00000
_exptl_absorpt_correction_T_min 0.31385
_exptl_absorpt_correction_type multi-scan
_exptl_crystal_colour COLORLES
_exptl_crystal_density_diffrn 1.289
_exptl_crystal_density_method 'not measured'
_exptl_crystal_description PLATE
_exptl_crystal_F_000 912
_exptl_crystal_recrystallization_method 'Re-crystallisation from solvent: EtOAc, THF'
_exptl_crystal_size_max 0.22
_exptl_crystal_size_mid 0.20
_exptl_crystal_size_min 0.20
_refine_diff_density_max 0.232
_refine_diff_density_min -0.309
_refine_diff_density_rms 0.051
_refine_ls_abs_structure_details 'Flack H D (1983), Acta Cryst. A39, 876-881'
_refine_ls_abs_structure_Flack 0.07(6)
_refine_ls_extinction_method none
_refine_ls_goodness_of_fit_ref 0.932
_refine_ls_hydrogen_treatment mixed
_refine_ls_matrix_type full
_refine_ls_number_parameters 282
_refine_ls_number_reflns 3745
_refine_ls_number_restraints 3
_refine_ls_restrained_S_all 0.931
_refine_ls_R_factor_all 0.2338
_refine_ls_R_factor_gt 0.0872
_refine_ls_shift/su_max 0.000
_refine_ls_shift/su_mean 0.000
_refine_ls_structure_factor_coef Fsqd
_refine_ls_weighting_details 'calc w=1/[\s^2^(Fo^2^)+(0.0614P)^2^+0.0000P] where P=(Fo^2^+2Fc^2^)/3'
_refine_ls_weighting_scheme calc
_refine_ls_wR_factor_gt 0.1553
_refine_ls_wR_factor_ref 0.2387
_reflns_number_gt 1118
_reflns_number_total 3745
_reflns_threshold_expression >2sigma(I)
_cod_data_source_file c5cc06475a2.cif
_cod_data_source_block SMBACPR12
_cod_database_code 7117951

loop_
_symmetry_equiv_pos_as_xyz
'x, y, z'
'-x+1/2, -y, z+1/2'
'-x, y+1/2, -z+1/2'
'x+1/2, -y+1/2, -z'

loop_
_atom_site_label
_atom_site_type_symbol
_atom_site_fract_x
_atom_site_fract_y
_atom_site_fract_z
_atom_site_U_iso_or_equiv
_atom_site_adp_type
_atom_site_occupancy
_atom_site_symmetry_multiplicity
_atom_site_calc_flag
_atom_site_refinement_flags
_atom_site_disorder_assembly
_atom_site_disorder_group
C10 C 0.7620(17) 0.3355(8) 0.5408(6) 0.139(5) Uani 1 1 d . . .
H10A H 0.8124 0.2803 0.5352 0.166 Uiso 1 1 calc R . .
H10B H 0.6422 0.3308 0.5649 0.166 Uiso 1 1 calc R . .
S1 S -0.0614(4) 0.3825(2) 0.02628(15) 0.0986(9) Uani 1 1 d . . .
N1 N -0.0279(15) 0.3054(6) -0.0237(5) 0.098(3) Uani 1 1 d . . .
O2 O -0.2553(8) 0.3807(6) 0.0500(3) 0.130(3) Uani 1 1 d . . .
O4 O 0.6057(10) 0.3292(5) 0.2670(3) 0.116(2) Uani 1 1 d D . .
O6 O 0.3446(10) 0.3236(5) 0.9275(4) 0.114(2) Uani 1 1 d . . .
C5 C 0.1110(13) 0.3363(6) 0.2213(5) 0.101(3) Uani 1 1 d . . .
H5 H 0.0564 0.3226 0.2640 0.121 Uiso 1 1 calc R . .
O5 O 0.8424(9) 0.3049(5) 0.3656(4) 0.105(2) Uani 1 1 d . . .
C1 C 0.0795(12) 0.3704(6) 0.1013(4) 0.080(3) Uani 1 1 d . . .
C2 C 0.2758(13) 0.3802(7) 0.0953(5) 0.098(3) Uani 1 1 d . . .
H2 H 0.3297 0.3934 0.0524 0.118 Uiso 1 1 calc R . .
O3 O 0.3642(10) 0.3271(7) 0.3381(4) 0.153(4) Uani 1 1 d . . .
C4 C 0.3075(14) 0.3457(7) 0.2164(5) 0.093(3) Uani 1 1 d . . .
C6 C -0.0002(13) 0.3472(7) 0.1636(4) 0.098(3) Uani 1 1 d . . .
H6 H -0.1296 0.3390 0.1666 0.117 Uiso 1 1 calc R . .
N2 N 1.0532(14) 0.3703(7) 0.4294(5) 0.109(3) Uani 1 1 d D . .
C7 C 0.4232(15) 0.3338(8) 0.2802(6) 0.103(3) Uani 1 1 d . . .
O1 O 0.0056(10) 0.4526(4) -0.0135(4) 0.118(3) Uani 1 1 d . . .
C3 C 0.3884(13) 0.3701(7) 0.1542(5) 0.107(4) Uani 1 1 d . . .
H3 H 0.5174 0.3797 0.1517 0.129 Uiso 1 1 calc R . .
C8 C 0.8786(16) 0.3484(7) 0.4186(6) 0.102(4) Uani 1 1 d . . .
C9 C 0.7281(13) 0.3716(8) 0.4702(6) 0.121(4) Uani 1 1 d . . .
H9A H 0.7229 0.4311 0.4741 0.145 Uiso 1 1 calc R . .
H9B H 0.6071 0.3527 0.4529 0.145 Uiso 1 1 calc R . .
C14 C 0.4096(18) 0.3673(10) 0.8813(6) 0.129(5) Uani 1 1 d . . .
N3 N 0.5899(16) 0.3847(10) 0.8780(6) 0.147(4) Uani 1 1 d D . .
C17 C 0.488(2) 0.4278(9) 0.7216(6) 0.161(6) Uani 1 1 d . . .
H17A H 0.4611 0.4854 0.7125 0.193 Uiso 1 1 calc R . .
H17B H 0.5027 0.4007 0.6768 0.193 Uiso 1 1 calc R . .
C12 C 1.1014(18) 0.3836(9) 0.5582(6) 0.143(5) Uani 1 1 d . . .
H12A H 1.1835 0.4121 0.5907 0.172 Uiso 1 1 calc R . .
H12B H 1.1438 0.3269 0.5548 0.172 Uiso 1 1 calc R . .
C16 C 0.3225(19) 0.3905(12) 0.7587(7) 0.202(8) Uani 1 1 d . . .
H16A H 0.2114 0.4109 0.7347 0.243 Uiso 1 1 calc R . .
H16B H 0.3281 0.3318 0.7494 0.243 Uiso 1 1 calc R . .
C15 C 0.2893(19) 0.3977(12) 0.8230(7) 0.236(12) Uani 1 1 d . . .
H15A H 0.1664 0.3730 0.8303 0.284 Uiso 1 1 calc R . .
H15B H 0.2733 0.4563 0.8312 0.284 Uiso 1 1 calc R . .
C19 C 0.689(2) 0.4396(11) 0.8271(8) 0.212(9) Uani 1 1 d . . .
H19A H 0.6408 0.4951 0.8338 0.254 Uiso 1 1 calc R . .
H19B H 0.8212 0.4405 0.8396 0.254 Uiso 1 1 calc R . .
C11 C 0.8971(18) 0.3853(8) 0.5863(6) 0.133(4) Uani 1 1 d . . .
H11A H 0.8955 0.3633 0.6335 0.159 Uiso 1 1 calc R . .
H11B H 0.8539 0.4420 0.5884 0.159 Uiso 1 1 calc R . .
C13 C 1.1146(16) 0.4241(7) 0.4870(6) 0.134(5) Uani 1 1 d . . .
H13A H 1.0377 0.4735 0.4870 0.161 Uiso 1 1 calc R . .
H13B H 1.2441 0.4407 0.4788 0.161 Uiso 1 1 calc R . .
C18 C 0.677(2) 0.4226(11) 0.7608(8) 0.195(8) Uani 1 1 d . . .
H18A H 0.7243 0.3669 0.7548 0.235 Uiso 1 1 calc R . .
H18B H 0.7647 0.4588 0.7368 0.235 Uiso 1 1 calc R . .
H1B H -0.068(8) 0.261(3) -0.002(3) 0.021(16) Uiso 1 1 d . . .
H3A H 0.664(16) 0.361(9) 0.911(5) 0.20(8) Uiso 1 1 d D . .
H1A H -0.047(16) 0.311(6) -0.066(5) 0.14(5) Uiso 1 1 d . . .
H4A H 0.679(8) 0.328(4) 0.306(2) 0.06(2) Uiso 1 1 d D . .
H2A H 1.126(10) 0.367(5) 0.391(3) 0.09(3) Uiso 1 1 d D . .

loop_
_atom_site_aniso_label
_atom_site_aniso_U_11
_atom_site_aniso_U_22
_atom_site_aniso_U_33
_atom_site_aniso_U_23
_atom_site_aniso_U_13
_atom_site_aniso_U_12
C10 0.130(11) 0.190(14) 0.095(9) -0.018(9) 0.022(8) -0.032(10)
S1 0.0603(15) 0.139(2) 0.0965(19) 0.008(2) -0.0032(16) 0.0039(18)
N1 0.107(8) 0.122(8) 0.066(6) 0.011(6) -0.014(6) -0.016(6)
O2 0.055(4) 0.216(9) 0.120(5) 0.018(6) 0.000(4) 0.006(6)
O4 0.071(5) 0.192(7) 0.085(5) -0.002(6) -0.016(4) 0.014(5)
O6 0.094(5) 0.151(7) 0.097(5) 0.011(5) 0.009(5) 0.009(5)
C5 0.064(7) 0.133(9) 0.106(8) 0.004(8) -0.004(6) 0.012(7)
O5 0.068(5) 0.144(6) 0.103(5) -0.003(5) -0.012(4) 0.005(4)
C1 0.064(6) 0.113(8) 0.063(5) -0.006(6) -0.004(5) 0.001(6)
C2 0.062(6) 0.134(9) 0.098(7) -0.029(7) 0.009(6) -0.003(7)
O3 0.079(5) 0.295(11) 0.086(5) 0.020(7) 0.002(5) -0.005(7)
C4 0.070(7) 0.140(9) 0.070(6) -0.002(7) 0.005(6) 0.004(7)
C6 0.069(6) 0.148(10) 0.076(6) 0.006(7) 0.003(6) 0.001(7)
N2 0.087(7) 0.150(9) 0.090(7) -0.017(6) 0.014(7) -0.008(7)
C7 0.054(7) 0.145(9) 0.111(9) 0.002(9) -0.011(7) 0.011(7)
O1 0.094(5) 0.122(5) 0.138(6) 0.044(5) -0.016(5) 0.001(4)
C3 0.062(6) 0.174(11) 0.085(7) -0.012(8) 0.006(6) -0.003(8)
C8 0.075(8) 0.114(9) 0.117(10) 0.025(8) -0.002(8) -0.018(7)
C9 0.059(6) 0.178(12) 0.125(9) -0.033(10) 0.014(7) 0.003(8)
C14 0.096(10) 0.208(15) 0.081(8) 0.024(9) 0.015(8) 0.008(11)
N3 0.078(7) 0.239(14) 0.123(9) 0.013(10) 0.003(8) -0.023(10)
C17 0.167(15) 0.199(14) 0.116(11) 0.035(10) -0.008(12) 0.007(13)
C12 0.144(12) 0.171(12) 0.116(10) -0.021(10) -0.045(9) -0.007(13)
C16 0.095(10) 0.39(3) 0.126(12) 0.063(17) -0.008(11) -0.039(15)
C15 0.081(9) 0.51(4) 0.115(11) 0.131(17) -0.005(9) 0.025(15)
C19 0.103(12) 0.38(3) 0.157(14) -0.012(17) 0.030(12) -0.106(14)
C11 0.145(12) 0.153(11) 0.100(8) -0.013(9) 0.007(9) 0.029(12)
C13 0.098(10) 0.165(11) 0.140(11) -0.027(11) -0.024(9) -0.026(9)
C18 0.169(18) 0.28(2) 0.135(14) -0.030(15) 0.061(14) -0.072(16)

loop_
_atom_type_symbol
_atom_type_description
_atom_type_scat_dispersion_real
_atom_type_scat_dispersion_imag
_atom_type_scat_source
C C 0.0181 0.0091 'International Tables Vol C Tables 4.2.6.8 and 6.1.1.4'
H H 0.0000 0.0000 'International Tables Vol C Tables 4.2.6.8 and 6.1.1.4'
N N 0.0311 0.0180 'International Tables Vol C Tables 4.2.6.8 and 6.1.1.4'
O O 0.0492 0.0322 'International Tables Vol C Tables 4.2.6.8 and 6.1.1.4'
S S 0.3331 0.5567 'International Tables Vol C Tables 4.2.6.8 and 6.1.1.4'

loop_
_geom_angle_atom_site_label_1
_geom_angle_atom_site_label_2
_geom_angle_atom_site_label_3
_geom_angle
_geom_angle_site_symmetry_1
_geom_angle_site_symmetry_3
C9 C10 C11 114.2(11) . .
C9 C10 H10A 108.7 . .
C11 C10 H10A 108.7 . .
C9 C10 H10B 108.7 . .
C11 C10 H10B 108.7 . .
H10A C10 H10B 107.6 . .
O1 S1 O2 119.5(5) . .
O1 S1 N1 104.7(4) . .
O2 S1 N1 108.3(6) . .
O1 S1 C1 109.3(5) . .
O2 S1 C1 106.3(4) . .
N1 S1 C1 108.4(5) . .
S1 N1 H1B 108(4) . .
S1 N1 H1A 118(8) . .
H1B N1 H1A 121(9) . .
C7 O4 H4A 114(4) . .
C6 C5 C4 120.2(10) . .
C6 C5 H5 119.9 . .
C4 C5 H5 119.9 . .
C6 C1 C2 120.7(9) . .
C6 C1 S1 120.3(7) . .
C2 C1 S1 118.8(8) . .
C3 C2 C1 119.2(9) . .
C3 C2 H2 120.4 . .
C1 C2 H2 120.4 . .
C3 C4 C5 120.2(9) . .
C3 C4 C7 121.1(10) . .
C5 C4 C7 118.6(10) . .
C5 C6 C1 119.9(9) . .
C5 C6 H6 120.0 . .
C1 C6 H6 120.0 . .
C8 N2 C13 124.1(11) . .
C8 N2 H2A 113(6) . .
C13 N2 H2A 119(6) . .
O3 C7 O4 121.2(11) . .
O3 C7 C4 125.7(10) . .
O4 C7 C4 113.1(11) . .
C4 C3 C2 119.6(9) . .
C4 C3 H3 120.2 . .
C2 C3 H3 120.2 . .
O5 C8 N2 118.2(12) . .
O5 C8 C9 121.5(10) . .
N2 C8 C9 120.3(12) . .
C10 C9 C8 112.4(9) . .
C10 C9 H9A 109.1 . .
C8 C9 H9A 109.1 . .
C10 C9 H9B 109.1 . .
C8 C9 H9B 109.1 . .
H9A C9 H9B 107.8 . .
O6 C14 N3 121.8(14) . .
O6 C14 C15 121.1(13) . .
N3 C14 C15 116.8(14) . .
C14 N3 C19 128.1(15) . .
C14 N3 H3A 116(10) . .
C19 N3 H3A 116(9) . .
C16 C17 C18 115.5(10) . .
C16 C17 H17A 108.4 . .
C18 C17 H17A 108.4 . .
C16 C17 H17B 108.4 . .
C18 C17 H17B 108.4 . .
H17A C17 H17B 107.5 . .
C13 C12 C11 111.3(11) . .
C13 C12 H12A 109.4 . .
C11 C12 H12A 109.4 . .
C13 C12 H12B 109.4 . .
C11 C12 H12B 109.4 . .
H12A C12 H12B 108.0 . .
C15 C16 C17 124.8(16) . .
C15 C16 H16A 106.1 . .
C17 C16 H16A 106.1 . .
C15 C16 H16B 106.1 . .
C17 C16 H16B 106.1 . .
H16A C16 H16B 106.3 . .
C16 C15 C14 126.5(16) . .
C16 C15 H15A 105.7 . .
C14 C15 H15A 105.7 . .
C16 C15 H15B 105.7 . .
C14 C15 H15B 105.7 . .
H15A C15 H15B 106.1 . .
C18 C19 N3 118.6(15) . .
C18 C19 H19A 107.7 . .
N3 C19 H19A 107.7 . .
C18 C19 H19B 107.7 . .
N3 C19 H19B 107.7 . .
H19A C19 H19B 107.1 . .
C10 C11 C12 112.4(10) . .
C10 C11 H11A 109.1 . .
C12 C11 H11A 109.1 . .
C10 C11 H11B 109.1 . .
C12 C11 H11B 109.1 . .
H11A C11 H11B 107.9 . .
N2 C13 C12 113.4(10) . .
N2 C13 H13A 108.9 . .
C12 C13 H13A 108.9 . .
N2 C13 H13B 108.9 . .
C12 C13 H13B 108.9 . .
H13A C13 H13B 107.7 . .
C19 C18 C17 121.2(17) . .
C19 C18 H18A 107.0 . .
C17 C18 H18A 107.0 . .
C19 C18 H18B 107.0 . .
C17 C18 H18B 107.0 . .
H18A C18 H18B 106.8 . .

loop_
_geom_bond_atom_site_label_1
_geom_bond_atom_site_label_2
_geom_bond_distance
_geom_bond_site_symmetry_2
C10 C9 1.492(12) .
C10 C11 1.527(13) .
C10 H10A 0.9700 .
C10 H10B 0.9700 .
S1 O1 1.449(6) .
S1 O2 1.449(6) .
S1 N1 1.593(10) .
S1 C1 1.760(8) .
N1 H1B 0.88(5) .
N1 H1A 0.83(9) .
O4 C7 1.322(11) .
O4 H4A 0.91(2) .
O6 C14 1.223(12) .
C5 C6 1.369(11) .
C5 C4 1.406(11) .
C5 H5 0.9300 .
O5 C8 1.263(12) .
C1 C6 1.371(10) .
C1 C2 1.407(11) .
C2 C3 1.392(11) .
C2 H2 0.9300 .
O3 C7 1.188(11) .
C4 C3 1.378(11) .
C4 C7 1.483(13) .
C6 H6 0.9300 .
N2 C8 1.305(12) .
N2 C13 1.473(12) .
N2 H2A 0.90(2) .
C3 H3 0.9300 .
C8 C9 1.501(13) .
C9 H9A 0.9700 .
C9 H9B 0.9700 .
C14 N3 1.312(13) .
C14 C15 1.490(15) .
N3 C19 1.495(17) .
N3 H3A 0.91(2) .
C17 C16 1.502(16) .
C17 C18 1.538(17) .
C17 H17A 0.9700 .
C17 H17B 0.9700 .
C12 C13 1.515(13) .
C12 C11 1.546(14) .
C12 H12A 0.9700 .
C12 H12B 0.9700 .
C16 C15 1.258(14) .
C16 H16A 0.9700 .
C16 H16B 0.9700 .
C15 H15A 0.9700 .
C15 H15B 0.9700 .
C19 C18 1.300(14) .
C19 H19A 0.9700 .
C19 H19B 0.9700 .
C11 H11A 0.9700 .
C11 H11B 0.9700 .
C13 H13A 0.9700 .
C13 H13B 0.9700 .
C18 H18A 0.9700 .
C18 H18B 0.9700 .
